data_2004794
loop_
_publ_author_name
'Honda, T.'
'Fujii, I.'
'Hirayama, N.'
'Aoyama, N.'
'Miike, A.'

_publ_section_title
;
 7-Amino-3-phenylcoumarin
;
_journal_issue 4
_journal_name_full 'Acta Crystallographica Section C'
_journal_page_first 899
_journal_page_last 901
_journal_paper_doi 10.1107/S0108270195014818
_journal_volume 52
_journal_year 1996
_chemical_formula_sum 'C15 H11 N O2'
_chemical_formula_weight 237.26
_space_group_IT_number 2
_symmetry_cell_setting triclinic
_symmetry_space_group_name_Hall '-P 1'
_symmetry_space_group_name_H-M 'P -1'
_atom_type_scat_source IntTabIV
_cell_angle_alpha 94.23(4)
_cell_angle_beta 106.93(3)
_cell_angle_gamma 86.66(3)
_cell_formula_units_Z 4
_cell_length_a 9.648(2)
_cell_length_b 21.240(10)
_cell_length_c 5.925(3)
_cell_measurement_reflns_used 25
_cell_measurement_temperature 293(2)
_cell_measurement_theta_max 35
_cell_measurement_theta_min 30
_cell_volume 1157.5(9)
_computing_cell_refinement 'CAD-4 Software'
_computing_data_collection 'CAD-4 Software (Enraf-Nonius, 1989)'
_computing_data_reduction 'CAD-4 Software'
_computing_molecular_graphics 'ORTEPII (Johnson, 1976)'
_computing_structure_refinement 'TEXSAN (Molecular Structure Corporation, 1992)'
_computing_structure_solution 'SIR88 (Burla et al., 1989)'
_diffrn_measurement_device 'Enraf-Nonius CAD-4'
_diffrn_measurement_method \w/2\q
_diffrn_radiation_type CuK\a
_diffrn_radiation_wavelength 1.54184
_diffrn_reflns_av_R_equivalents 0.017
_diffrn_reflns_limit_h_max 12
_diffrn_reflns_limit_h_min -12
_diffrn_reflns_limit_k_max 26
_diffrn_reflns_limit_k_min -26
_diffrn_reflns_limit_l_max 0
_diffrn_reflns_limit_l_min -7
_diffrn_reflns_number 5241
_diffrn_reflns_theta_max 74.9
_diffrn_standards_decay_% -0.56
_diffrn_standards_interval_time 60
_diffrn_standards_number 3
_exptl_absorpt_coefficient_mu 0.740
_exptl_absorpt_correction_type none
_exptl_crystal_colour yellow
_exptl_crystal_density_diffrn 1.36
_exptl_crystal_density_method none
_exptl_crystal_description plate
_exptl_crystal_size_max 0.36
_exptl_crystal_size_mid 0.14
_exptl_crystal_size_min 0.05
_refine_diff_density_max 0.27
_refine_diff_density_min -0.27
_refine_ls_extinction_coef g=4.76689E-6
_refine_ls_extinction_method 'F* = |F~calc~|/(1 + gI~calc~)'
_refine_ls_goodness_of_fit_obs 3.45
_refine_ls_number_parameters 414
_refine_ls_number_reflns 3851
_refine_ls_R_factor_obs 0.058
_refine_ls_shift/esd_max 0.01
_refine_ls_structure_factor_coef F
_refine_ls_weighting_details 'w = 1/\s^2^(F)'
_refine_ls_weighting_scheme calc
_refine_ls_wR_factor_obs 0.075
_reflns_number_observed 3851
_reflns_number_total 4758
_reflns_observed_criterion F>3\s(F)
_cod_data_source_file na1203.cif
_cod_data_source_block na1203a
_cod_depositor_comments
;
The following automatic conversions were performed:

'_refine_ls_weighting_scheme' value 'w = 1/\s^2^(F)' was changed to
'calc'. New tag '_refine_ls_weighting_details' was created. The value
of the new tag was set to 'w = 1/\s^2^(F)'.

Automatic conversion script
Id: cif_fix_values 3143 2015-03-26 13:38:13Z robertas 
;
_cod_original_cell_volume 1157.3(8)
_cod_database_code 2004794

loop_
_symmetry_equiv_pos_as_xyz
x,y,z
-x,-y,-z

loop_
_atom_site_label
_atom_site_fract_x
_atom_site_fract_y
_atom_site_fract_z
_atom_site_B_iso_or_equiv
O1A .8254(2) .47515(7) .0799(2) 4.13(3)
O2A .7446(2) .38497(8) -.0979(3) 5.05(4)
N7A 1.0463(3) .66420(10) .4451(5) 6.07(6)
C2A .7378(2) .42540(10) .0561(3) 3.78(4)
C3A .6490(2) .42460(10) .2174(3) 3.68(4)
C4A .6667(2) .47010(10) .3955(3) 3.87(4)
C5A .7856(2) .56950(10) .6022(4) 4.31(5)
C6A .8792(3) .61610(10) .6113(4) 4.58(5)
C7A .9556(2) .61640(10) .4424(4) 4.34(5)
C8A .9356(2) .56810(10) .2647(4) 4.16(5)
C9A .8413(2) .52210(10) .2595(3) 3.60(4)
C10A .7625(2) .52030(10) .4238(3) 3.61(4)
C1'A .5492(2) .37190(10) .1840(3) 3.74(4)
C2'A .4536(2) .35560(10) -.0375(4) 4.49(5)
C3'A .3610(3) .30720(10) -.0654(5) 5.23(6)
C4'A .3626(3) .27260(10) .1242(5) 5.30(6)
C5'A .4560(3) .28800(10) .3443(4) 5.02(6)
C6'A .5480(2) .33750(10) .3748(4) 4.27(5)
O1B .34360(10) .06380(7) .0930(2) 3.99(3)
O2B .1220(2) .07321(8) -0.1385(2) 5.15(4)
N7B .8237(2) .02090(10) .5640(4) 4.85(4)
C2B .2063(2) .08880(10) .0522(3) 3.74(4)
C3B .1723(2) .13109(9) .2358(3) 3.50(4)
C4B .2763(2) .13950(10) .4470(3) 3.68(4)
C5B .5301(2) .11770(10) .7031(3) 4.12(4)
C6B .6620(2) .08890(10) .7271(4) 4.20(4)
C7B .6926(2) .05120(10) .5385(3) 3.73(4)
C8B .5821(2) .04410(10) .3246(3) 3.77(4)
C9B .4500(2) .07340(10) .3074(3) 3.45(4)
C10B .4167(2) .11096(9) .4896(3) 3.54(4)
C1'B .0261(2) .16221(9) .1884(3) 3.46(4)
C2'B -.0286(2) .19930(10) -.0059(4) 4.04(4)
C3'B -0.1615(3) .23030(10) -.0415(4) 4.47(5)
C4'B -0.2439(2) .22510(10) .1118(4) 4.43(5)
C5'B -0.1921(3) .18780(10) .3020(4) 4.50(5)
C6'B -.0579(2) .15710(10) .3408(4) 4.10(4)
H4A .614(2) .4680(10) .507(4) 4.5(5)
H5A .736(3) .5690(10) .717(4) 4.9(5)
H6A .893(3) .6510(10) .729(5) 5.9(6)
H71A 1.067(4) .689(2) .576(7) .90(10)
H72A 1.111(4) .653(2) .342(6) .90(10)
H8A .990(2) .5680(10) .154(4) 4.6(5)
H2'A .450(3) .3800(10) -0.165(5) 6.1(6)
H3'A .292(3) .2960(10) -0.215(5) 6.5(6)
H4'A .285(2) .2380(10) .092(4) 4.3(5)
H5'A .455(3) .2650(10) .480(5) 6.3(6)
H6'A .618(3) .3500(10) .528(5) 6.4(6)
H4B .250(2) .1700(10) .570(4) 4.9(5)
H5B .509(3) .1460(10) .815(4) 5.1(5)
H6B .739(3) .0940(10) .869(5) 5.9(6)
H71B .897(3) .0340(10) .680(5) 7.2(7)
H72B .846(3) -.0030(10) .445(5) 6.1(7)
H8B .600(2) .0180(10) .197(4) 4.2(5)
H2'B .035(3) .2010(10) -0.106(4) 4.9(5)
H3'B -0.195(3) .2600(10) -0.148(5) 6.9(7)
H4'B -0.344(2) .2480(10) .077(4) 3.9(4)
H5'B -0.252(3) .1820(10) .397(5) 6.2(6)
H6'B -.016(2) .1320(10) .477(4) 4.9(5)

loop_
_geom_angle_atom_site_label_1
_geom_angle_atom_site_label_2
_geom_angle_atom_site_label_3
_geom_angle
_geom_angle_publ_flag
C2A O1A C9A 123.00(10) yes
O1A C2A O2A 115.5(2) yes
O1A C2A C3A 118.0(2) yes
O2A C2A C3A 126.5(2) yes
C2A C3A C4A 118.6(2) yes
C2A C3A C1'A 117.8(2) yes
C4A C3A C1'A 123.6(2) yes
C3A C4A C10A 122.7(2) yes
C6A C5A C10A 121.2(2) yes
C5A C6A C7A 120.9(2) yes
N7A C7A C6A 121.4(2) yes
N7A C7A C8A 119.4(2) yes
C6A C7A C8A 119.2(2) yes
C7A C8A C9A 118.8(2) yes
O1A C9A C8A 116.5(2) yes
O1A C9A C10A 119.7(2) yes
C8A C9A C10A 123.8(2) yes
C4A C10A C5A 126.0(2) yes
C4A C10A C9A 117.8(2) yes
C5A C10A C9A 116.2(2) yes
C2B O1B C9B 122.90(10) yes
O1B C2B O2B 115.7(2) yes
O1B C2B C3B 118.3(2) yes
O2B C2B C3B 126.0(2) yes
C2B C3B C4B 118.4(2) yes
C2B C3B C1'B 119.1(2) yes
C4B C3B C1'B 122.5(2) yes
C3B C4B C10B 122.3(2) yes
C6B C5B C10B 121.4(2) yes
C5B C6B C7B 121.3(2) yes
N7B C7B C6B 121.4(2) yes
N7B C7B C8B 120.1(2) yes
C6B C7B C8B 118.4(2) yes
C7B C8B C9B 118.7(2) yes
O1B C9B C8B 116.3(2) yes
O1B C9B C10B 119.4(2) yes
C8B C9B C10B 124.2(2) yes
C4B C10B C5B 125.5(2) yes
C4B C10B C9B 118.5(2) yes
C5B C10B C9B 116.0(2) yes

loop_
_geom_bond_atom_site_label_1
_geom_bond_atom_site_label_2
_geom_bond_distance
_geom_bond_publ_flag
O1A C2A 1.365(2) yes
O1A C9A 1.384(2) yes
O2A C2A 1.219(2) yes
N7A C7A 1.375(3) yes
C2A C3A 1.460(3) yes
C3A C4A 1.356(3) yes
C3A C1'A 1.484(3) yes
C4A C10A 1.420(3) yes
C5A C6A 1.365(3) yes
C5A C10A 1.410(3) yes
C6A C7A 1.406(3) yes
C7A C8A 1.394(3) yes
C8A C9A 1.367(3) yes
C9A C10A 1.402(3) yes
O1B C2B 1.359(2) yes
O1B C9B 1.391(2) yes
O2B C2B 1.220(2) yes
N7B C7B 1.360(3) yes
C2B C3B 1.458(3) yes
C3B C4B 1.364(3) yes
C3B C1'B 1.481(3) yes
C4B C10B 1.412(3) yes
C5B C6B 1.353(3) yes
C5B C10B 1.415(3) yes
C6B C7B 1.417(3) yes
C7B C8B 1.403(3) yes
C8B C9B 1.366(3) yes
C9B C10B 1.396(3) yes

loop_
_geom_torsion_atom_site_label_1
_geom_torsion_atom_site_label_2
_geom_torsion_atom_site_label_3
_geom_torsion_atom_site_label_4
_geom_torsion
_geom_torsion_publ_flag
C2A C3A C1'A C2'A -50.5(3) yes
O2A C2A C3A C4A 172.7(2) yes
O2A C2A C3A C1'A -4.2(3) yes
C2B C3B C1'B C2'B -56.2(2) yes
O2B C2B C3B C4B 174.6(2) yes
O2B C2B C3B C1'B -4.2(3) yes
